data_4072870
loop_
_publ_author_name
'\<Smejkal, Tom\'a\<s'
'Breit, Bernhard'

_publ_section_title
;
 Self-Assembled Bidentate Ligands for Ruthenium-Catalyzed Hydration of
 Nitriles
;
_journal_issue 9
_journal_name_full Organometallics
_journal_page_first 2461
_journal_paper_doi 10.1021/om0611047
_journal_volume 26
_journal_year 2007
_chemical_formula_moiety 'C52 H46 N2 O6 P2 Ru'
_chemical_formula_sum 'C52 H46 N2 O6 P2 Ru'
_chemical_formula_weight 957.92
_chemical_name_systematic
; 
 ? 
;
_space_group_IT_number 2
_symmetry_cell_setting triclinic
_symmetry_space_group_name_Hall '-P 1'
_symmetry_space_group_name_H-M 'P -1'
_atom_sites_solution_hydrogens geom
_atom_sites_solution_primary direct
_atom_sites_solution_secondary difmap
_audit_creation_method SHELXL-97
_cell_angle_alpha 104.207(2)
_cell_angle_beta 98.6520(17)
_cell_angle_gamma 106.588(2)
_cell_formula_units_Z 2
_cell_length_a 11.7120(5)
_cell_length_b 12.3490(4)
_cell_length_c 19.2310(9)
_cell_measurement_reflns_used 13333
_cell_measurement_temperature 100(2)
_cell_measurement_theta_max 27.485
_cell_measurement_theta_min 0.998
_cell_volume 2510.29(19)
_computing_cell_refinement 'HKL Scalepack (Otwinowski & Minor 1997)'
_computing_data_collection 'Collect (Nonius BV, 1997-2000)'
_computing_data_reduction 'HKL Denzo and Scalepack (Otwinowski & Minor 1997)'
_computing_structure_refinement 'SHELXL-97 (Sheldrick, 1997)'
_computing_structure_solution 'SIR-97 (Giacovazzo, 1997)'
_diffrn_ambient_temperature 100(2)
_diffrn_detector_area_resol_mean 9
_diffrn_measured_fraction_theta_full 0.999
_diffrn_measured_fraction_theta_max 0.991
_diffrn_measurement_device '95mm CCD camera on \k-goniostat'
_diffrn_measurement_device_type KappaCCD
_diffrn_measurement_method CCD
_diffrn_radiation_monochromator 'horizonally mounted graphite crystal'
_diffrn_radiation_source 'long-fine-focus sealed tube'
_diffrn_radiation_type MoK\a
_diffrn_radiation_wavelength 0.71073
_diffrn_reflns_av_R_equivalents 0.0604
_diffrn_reflns_av_sigmaI/netI 0.1153
_diffrn_reflns_limit_h_max 14
_diffrn_reflns_limit_h_min -15
_diffrn_reflns_limit_k_max 15
_diffrn_reflns_limit_k_min -16
_diffrn_reflns_limit_l_max 24
_diffrn_reflns_limit_l_min -21
_diffrn_reflns_number 24890
_diffrn_reflns_theta_full 25.00
_diffrn_reflns_theta_max 27.50
_diffrn_reflns_theta_min 1.81
_exptl_absorpt_coefficient_mu 0.424
_exptl_absorpt_correction_T_max 0.972
_exptl_absorpt_correction_T_min 0.918
_exptl_absorpt_correction_type multi-scan
_exptl_absorpt_process_details
;
multi-scan from symmetry-related measurements 
 Sortav (Blessing 1995)
;
_exptl_crystal_colour yellow
_exptl_crystal_density_diffrn 1.267
_exptl_crystal_density_method 'not measured'
_exptl_crystal_description plate
_exptl_crystal_F_000 988
_exptl_crystal_size_max 0.14
_exptl_crystal_size_mid 0.08
_exptl_crystal_size_min 0.07
_platon_squeeze_details ' ?'
_refine_diff_density_max 0.903
_refine_diff_density_min -0.920
_refine_diff_density_rms 0.128
_refine_ls_extinction_method none
_refine_ls_goodness_of_fit_ref 1.021
_refine_ls_hydrogen_treatment constr
_refine_ls_matrix_type full
_refine_ls_number_parameters 572
_refine_ls_number_reflns 11425
_refine_ls_number_restraints 0
_refine_ls_restrained_S_all 1.021
_refine_ls_R_factor_all 0.0834
_refine_ls_R_factor_gt 0.0522
_refine_ls_shift/su_max 0.001
_refine_ls_shift/su_mean 0.000
_refine_ls_structure_factor_coef Fsqd
_refine_ls_weighting_details 'calc w=1/[\s^2^(Fo^2^)+(0.0512P)^2^+0.0000P] where P=(Fo^2^+2Fc^2^)/3'
_refine_ls_weighting_scheme calc
_refine_ls_wR_factor_gt 0.1162
_refine_ls_wR_factor_ref 0.1265
_reflns_number_gt 7610
_reflns_number_total 11425
_reflns_threshold_expression >2sigma(I)
_cod_data_source_file om0611047si20070205_093241.cif
_cod_data_source_block mk374l
_cod_depositor_comments
;
The following automatic conversions were performed:

'_symmetry_cell_setting' value 'Triclinic' changed to 'triclinic'
according to /home/saulius/struct/CIF-dictionaries/cif_core.dic
dictionary named 'cif_core.dic' version 2.4.1 from 2010-06-29.

Automatic conversion script
Id: cif_fix_values 1715 2011-07-08 13:25:40Z adriana 
;
_cod_original_cell_volume 2510.29(18)
_cod_original_sg_symbol_H-M 'P -1          '
_cod_database_code 4072870

loop_
_symmetry_equiv_pos_as_xyz
'x, y, z'
'-x, -y, -z'

loop_
_atom_site_label
_atom_site_type_symbol
_atom_site_fract_x
_atom_site_fract_y
_atom_site_fract_z
_atom_site_U_iso_or_equiv
_atom_site_adp_type
_atom_site_occupancy
_atom_site_symmetry_multiplicity
_atom_site_calc_flag
_atom_site_refinement_flags
C11 C 0.8502(3) 0.5643(3) 0.3097(2) 0.0207(8) Uani 1 1 d .
C12 C 0.9156(3) 0.6492(3) 0.3737(2) 0.0250(8) Uani 1 1 d .
H12 H 0.8888 0.6493 0.4179 0.030 Uiso 1 1 calc R
C13 C 1.0259(3) 0.7397(3) 0.3749(2) 0.0235(8) Uani 1 1 d .
C14 C 1.0984(4) 0.8299(3) 0.4418(2) 0.0322(9) Uani 1 1 d .
H14 H 1.0726 0.8334 0.4866 0.039 Uiso 1 1 calc R
C15 C 1.2054(4) 0.9111(3) 0.4408(3) 0.0433(12) Uani 1 1 d .
H15 H 1.2538 0.9711 0.4851 0.052 Uiso 1 1 calc R
C16 C 1.2443(4) 0.9067(3) 0.3748(3) 0.0397(11) Uani 1 1 d .
H16 H 1.3192 0.9629 0.3749 0.048 Uiso 1 1 calc R
C17 C 1.1762(4) 0.8236(3) 0.3119(3) 0.0353(10) Uani 1 1 d .
H17 H 1.2025 0.8226 0.2675 0.042 Uiso 1 1 calc R
C18 C 1.0666(3) 0.7378(3) 0.3104(2) 0.0267(8) Uani 1 1 d .
C19 C 0.9926(3) 0.6496(3) 0.2403(2) 0.0295(9) Uani 1 1 d .
C21 C 0.5943(3) 0.5220(3) 0.28412(19) 0.0197(7) Uani 1 1 d .
C22 C 0.6252(3) 0.6229(3) 0.2589(2) 0.0222(8) Uani 1 1 d .
H22 H 0.7072 0.6593 0.2566 0.027 Uiso 1 1 calc R
C23 C 0.5337(4) 0.6681(3) 0.2375(2) 0.0275(9) Uani 1 1 d .
H23 H 0.5537 0.7345 0.2194 0.033 Uiso 1 1 calc R
C24 C 0.4139(3) 0.6177(3) 0.2422(2) 0.0285(9) Uani 1 1 d .
H24 H 0.3526 0.6494 0.2276 0.034 Uiso 1 1 calc R
C25 C 0.3852(3) 0.5212(3) 0.2682(2) 0.0279(9) Uani 1 1 d .
H25 H 0.3038 0.4874 0.2724 0.033 Uiso 1 1 calc R
C26 C 0.4736(3) 0.4723(3) 0.2884(2) 0.0243(8) Uani 1 1 d .
H26 H 0.4516 0.4047 0.3053 0.029 Uiso 1 1 calc R
C31 C 0.7225(3) 0.4461(3) 0.3961(2) 0.0196(7) Uani 1 1 d .
C32 C 0.6483(3) 0.4771(3) 0.4421(2) 0.0244(8) Uani 1 1 d .
H32 H 0.5816 0.4996 0.4237 0.029 Uiso 1 1 calc R
C33 C 0.6717(4) 0.4752(3) 0.5150(2) 0.0348(10) Uani 1 1 d .
H33 H 0.6200 0.4957 0.5458 0.042 Uiso 1 1 calc R
C34 C 0.7685(4) 0.4440(3) 0.5430(2) 0.0362(10) Uani 1 1 d .
H34 H 0.7850 0.4445 0.5930 0.043 Uiso 1 1 calc R
C35 C 0.8415(4) 0.4120(3) 0.4973(2) 0.0295(9) Uani 1 1 d .
H35 H 0.9078 0.3891 0.5159 0.035 Uiso 1 1 calc R
C36 C 0.8192(3) 0.4129(3) 0.4254(2) 0.0255(8) Uani 1 1 d .
H36 H 0.8705 0.3905 0.3949 0.031 Uiso 1 1 calc R
C41 C 0.5483(3) 0.1608(3) 0.3318(2) 0.0202(8) Uani 1 1 d .
C42 C 0.5734(3) 0.1544(3) 0.4014(2) 0.0220(8) Uani 1 1 d .
H42 H 0.6422 0.1336 0.4184 0.026 Uiso 1 1 calc R
C43 C 0.4943(3) 0.1796(3) 0.4499(2) 0.0241(8) Uani 1 1 d .
C44 C 0.5187(4) 0.1769(3) 0.5237(2) 0.0292(9) Uani 1 1 d .
H44 H 0.5872 0.1567 0.5421 0.035 Uiso 1 1 calc R
C45 C 0.4445(4) 0.2031(3) 0.5682(2) 0.0316(9) Uani 1 1 d .
H45 H 0.4613 0.1999 0.6174 0.038 Uiso 1 1 calc R
C46 C 0.3446(4) 0.2346(3) 0.5435(2) 0.0339(10) Uani 1 1 d .
H46 H 0.2944 0.2535 0.5758 0.041 Uiso 1 1 calc R
C47 C 0.3190(3) 0.2383(3) 0.4730(2) 0.0269(9) Uani 1 1 d .
H47 H 0.2504 0.2595 0.4560 0.032 Uiso 1 1 calc R
C48 C 0.3933(3) 0.2109(3) 0.4248(2) 0.0237(8) Uani 1 1 d .
C49 C 0.3658(3) 0.2178(3) 0.3497(2) 0.0232(8) Uani 1 1 d .
C51 C 0.7657(3) 0.1046(3) 0.3101(2) 0.0211(8) Uani 1 1 d .
C52 C 0.8848(3) 0.1729(3) 0.3196(2) 0.0244(8) Uani 1 1 d .
H52 H 0.9022 0.2428 0.3049 0.029 Uiso 1 1 calc R
C53 C 0.9809(3) 0.1411(3) 0.3505(2) 0.0310(9) Uani 1 1 d .
H53 H 1.0631 0.1907 0.3578 0.037 Uiso 1 1 calc R
C54 C 0.9586(4) 0.0401(3) 0.3704(2) 0.0332(10) Uani 1 1 d .
H54 H 1.0250 0.0188 0.3909 0.040 Uiso 1 1 calc R
C55 C 0.8386(4) -0.0318(3) 0.3607(2) 0.0323(9) Uani 1 1 d .
H55 H 0.8228 -0.1025 0.3745 0.039 Uiso 1 1 calc R
C56 C 0.7414(3) -0.0007(3) 0.3308(2) 0.0250(8) Uani 1 1 d .
H56 H 0.6593 -0.0497 0.3243 0.030 Uiso 1 1 calc R
C61 C 0.5428(3) -0.0073(3) 0.1997(2) 0.0203(8) Uani 1 1 d .
C62 C 0.5981(3) -0.0654(3) 0.1497(2) 0.0251(8) Uani 1 1 d .
H62 H 0.6824 -0.0303 0.1514 0.030 Uiso 1 1 calc R
C63 C 0.5293(4) -0.1747(3) 0.0977(2) 0.0316(9) Uani 1 1 d .
H63 H 0.5673 -0.2140 0.0643 0.038 Uiso 1 1 calc R
C64 C 0.4077(4) -0.2257(3) 0.0943(2) 0.0312(9) Uani 1 1 d .
H64 H 0.3607 -0.2990 0.0577 0.037 Uiso 1 1 calc R
C65 C 0.3525(4) -0.1695(3) 0.1449(2) 0.0315(9) Uani 1 1 d .
H65 H 0.2685 -0.2057 0.1434 0.038 Uiso 1 1 calc R
C66 C 0.4196(3) -0.0622(3) 0.1969(2) 0.0250(8) Uani 1 1 d .
H66 H 0.3815 -0.0251 0.2313 0.030 Uiso 1 1 calc R
C71 C 1.0420(4) 0.3188(4) 0.1905(3) 0.0454(12) Uani 1 1 d .
H71A H 1.0691 0.4028 0.2192 0.068 Uiso 1 1 calc R
H71B H 1.0739 0.3105 0.1459 0.068 Uiso 1 1 calc R
H71C H 1.0729 0.2747 0.2204 0.068 Uiso 1 1 calc R
C72 C 0.9040(3) 0.2700(3) 0.1690(2) 0.0307(9) Uani 1 1 d .
C73 C 0.8428(4) 0.1797(3) 0.1028(2) 0.0333(10) Uani 1 1 d .
H73 H 0.8935 0.1499 0.0747 0.040 Uiso 1 1 calc R
C74 C 0.7154(4) 0.1271(3) 0.0723(2) 0.0261(8) Uani 1 1 d .
C75 C 0.6719(4) 0.0325(4) -0.0015(2) 0.0403(11) Uani 1 1 d .
H75A H 0.6645 -0.0448 0.0058 0.060 Uiso 1 1 calc R
H75B H 0.7311 0.0501 -0.0317 0.060 Uiso 1 1 calc R
H75C H 0.5918 0.0306 -0.0267 0.060 Uiso 1 1 calc R
C81 C 0.2878(3) 0.2375(3) 0.1194(2) 0.0284(9) Uani 1 1 d .
H81A H 0.2557 0.1526 0.0922 0.043 Uiso 1 1 calc R
H81B H 0.2523 0.2807 0.0908 0.043 Uiso 1 1 calc R
H81C H 0.2658 0.2503 0.1672 0.043 Uiso 1 1 calc R
C82 C 0.4242(3) 0.2817(3) 0.13143(19) 0.0194(7) Uani 1 1 d .
C83 C 0.4790(3) 0.3617(3) 0.0957(2) 0.0235(8) Uani 1 1 d .
H83 H 0.4246 0.3815 0.0631 0.028 Uiso 1 1 calc R
C84 C 0.6039(3) 0.4157(3) 0.1023(2) 0.0221(8) Uani 1 1 d .
C85 C 0.6422(4) 0.5105(3) 0.0656(2) 0.0333(9) Uani 1 1 d .
H85A H 0.7319 0.5420 0.0760 0.050 Uiso 1 1 calc R
H85B H 0.6109 0.5746 0.0847 0.050 Uiso 1 1 calc R
H85C H 0.6086 0.4764 0.0121 0.050 Uiso 1 1 calc R
N1 N 0.8886(3) 0.5672(2) 0.24518(17) 0.0236(7) Uani 1 1 d .
H1 H 0.8429 0.5122 0.2041 0.028 Uiso 1 1 calc R
N2 N 0.4475(2) 0.1922(2) 0.30853(16) 0.0186(6) Uani 1 1 d .
H2 H 0.4342 0.1963 0.2631 0.022 Uiso 1 1 calc R
O1 O 1.0196(3) 0.6459(2) 0.18012(16) 0.0356(7) Uani 1 1 d .
O2 O 0.2795(2) 0.2440(2) 0.32240(15) 0.0270(6) Uani 1 1 d .
O3 O 0.8543(2) 0.32101(19) 0.21669(14) 0.0209(5) Uani 1 1 d .
O4 O 0.6329(2) 0.15123(19) 0.10133(13) 0.0211(5) Uani 1 1 d .
O5 O 0.6917(2) 0.39544(18) 0.13845(13) 0.0182(5) Uani 1 1 d .
O6 O 0.4803(2) 0.24162(18) 0.17674(13) 0.0188(5) Uani 1 1 d .
P1 P 0.70446(8) 0.44552(7) 0.30001(5) 0.01777(19) Uani 1 1 d .
P2 P 0.63884(8) 0.14024(7) 0.26313(5) 0.0176(2) Uani 1 1 d .
Ru1 Ru 0.66869(2) 0.28055(2) 0.202971(16) 0.01725(9) Uani 1 1 d .

loop_
_atom_site_aniso_label
_atom_site_aniso_U_11
_atom_site_aniso_U_22
_atom_site_aniso_U_33
_atom_site_aniso_U_23
_atom_site_aniso_U_13
_atom_site_aniso_U_12
C11 0.0181(18) 0.0218(16) 0.027(2) 0.0117(15) 0.0070(16) 0.0088(14)
C12 0.025(2) 0.0248(18) 0.025(2) 0.0066(15) 0.0045(17) 0.0097(15)
C13 0.0212(19) 0.0156(15) 0.030(2) 0.0059(15) -0.0004(16) 0.0049(14)
C14 0.031(2) 0.0224(18) 0.040(3) 0.0104(17) -0.0025(19) 0.0086(16)
C15 0.034(2) 0.0215(19) 0.061(3) 0.011(2) -0.014(2) 0.0038(17)
C16 0.025(2) 0.026(2) 0.064(3) 0.020(2) 0.004(2) 0.0000(16)
C17 0.026(2) 0.032(2) 0.048(3) 0.0188(19) 0.005(2) 0.0070(17)
C18 0.019(2) 0.0249(18) 0.036(2) 0.0167(17) 0.0028(17) 0.0028(15)
C19 0.025(2) 0.0241(18) 0.040(3) 0.0127(17) 0.0099(19) 0.0062(16)
C21 0.0198(18) 0.0210(16) 0.0165(19) 0.0042(14) 0.0046(15) 0.0055(14)
C22 0.024(2) 0.0197(16) 0.021(2) 0.0073(14) 0.0026(16) 0.0057(14)
C23 0.040(2) 0.0208(17) 0.027(2) 0.0098(15) 0.0075(18) 0.0154(16)
C24 0.025(2) 0.0287(19) 0.032(2) 0.0074(17) -0.0012(17) 0.0141(16)
C25 0.0188(19) 0.0284(19) 0.031(2) 0.0012(16) 0.0010(17) 0.0088(15)
C26 0.025(2) 0.0235(17) 0.021(2) 0.0034(15) 0.0029(16) 0.0087(15)
C31 0.0180(18) 0.0186(16) 0.020(2) 0.0075(14) 0.0029(15) 0.0031(13)
C32 0.022(2) 0.0223(17) 0.026(2) 0.0068(15) 0.0059(17) 0.0044(14)
C33 0.043(3) 0.039(2) 0.026(2) 0.0146(18) 0.015(2) 0.0123(19)
C34 0.037(2) 0.034(2) 0.032(3) 0.0138(18) 0.003(2) 0.0034(18)
C35 0.030(2) 0.0302(19) 0.028(2) 0.0150(17) -0.0014(18) 0.0088(16)
C36 0.026(2) 0.0209(17) 0.027(2) 0.0049(15) 0.0025(17) 0.0075(15)
C41 0.0188(18) 0.0168(15) 0.024(2) 0.0051(14) 0.0054(16) 0.0050(13)
C42 0.0189(19) 0.0203(16) 0.028(2) 0.0112(15) 0.0071(16) 0.0039(14)
C43 0.024(2) 0.0221(17) 0.021(2) 0.0049(15) 0.0029(16) 0.0027(15)
C44 0.026(2) 0.0317(19) 0.026(2) 0.0114(16) 0.0065(18) 0.0022(16)
C45 0.034(2) 0.034(2) 0.019(2) 0.0065(16) 0.0068(18) -0.0003(17)
C46 0.041(3) 0.0268(19) 0.037(3) 0.0071(17) 0.021(2) 0.0123(18)
C47 0.031(2) 0.0186(17) 0.034(2) 0.0076(16) 0.0140(18) 0.0088(15)
C48 0.026(2) 0.0175(16) 0.026(2) 0.0070(14) 0.0093(17) 0.0030(14)
C49 0.0182(19) 0.0156(16) 0.034(2) 0.0051(15) 0.0107(17) 0.0022(14)
C51 0.0208(19) 0.0200(16) 0.024(2) 0.0069(14) 0.0048(16) 0.0094(14)
C52 0.024(2) 0.0289(18) 0.026(2) 0.0118(16) 0.0100(17) 0.0123(15)
C53 0.019(2) 0.041(2) 0.042(3) 0.0193(19) 0.0100(18) 0.0161(17)
C54 0.033(2) 0.049(2) 0.031(2) 0.0202(19) 0.0087(19) 0.027(2)
C55 0.040(2) 0.033(2) 0.034(3) 0.0204(18) 0.009(2) 0.0185(18)
C56 0.025(2) 0.0233(17) 0.032(2) 0.0116(16) 0.0082(17) 0.0114(15)
C61 0.0203(19) 0.0169(15) 0.025(2) 0.0078(14) 0.0030(16) 0.0081(14)
C62 0.027(2) 0.0246(17) 0.027(2) 0.0129(16) 0.0074(17) 0.0087(15)
C63 0.050(3) 0.0237(18) 0.026(2) 0.0085(16) 0.015(2) 0.0159(18)
C64 0.038(2) 0.0221(17) 0.026(2) 0.0013(16) 0.0013(18) 0.0070(16)
C65 0.024(2) 0.0314(19) 0.036(3) 0.0114(17) 0.0050(18) 0.0044(16)
C66 0.025(2) 0.0191(16) 0.030(2) 0.0054(15) 0.0075(17) 0.0067(15)
C71 0.016(2) 0.065(3) 0.059(3) 0.019(2) 0.016(2) 0.016(2)
C72 0.024(2) 0.040(2) 0.039(3) 0.0240(19) 0.0161(19) 0.0124(17)
C73 0.035(2) 0.047(2) 0.032(2) 0.0139(19) 0.019(2) 0.0268(19)
C74 0.034(2) 0.0283(18) 0.024(2) 0.0119(16) 0.0115(18) 0.0165(16)
C75 0.058(3) 0.042(2) 0.035(3) 0.015(2) 0.024(2) 0.030(2)
C81 0.023(2) 0.0283(18) 0.037(2) 0.0112(17) 0.0068(18) 0.0114(16)
C82 0.0196(18) 0.0192(16) 0.0170(19) -0.0004(14) 0.0001(15) 0.0101(14)
C83 0.024(2) 0.0259(17) 0.023(2) 0.0091(15) 0.0025(16) 0.0122(15)
C84 0.029(2) 0.0219(17) 0.0150(19) 0.0056(14) 0.0050(16) 0.0091(15)
C85 0.035(2) 0.032(2) 0.036(3) 0.0198(18) 0.0046(19) 0.0084(17)
N1 0.0208(16) 0.0270(15) 0.0212(18) 0.0098(13) 0.0081(14) 0.0018(12)
N2 0.0187(15) 0.0203(13) 0.0177(16) 0.0062(12) 0.0038(13) 0.0078(12)
O1 0.0367(17) 0.0338(14) 0.0369(18) 0.0155(12) 0.0189(14) 0.0033(12)
O2 0.0210(14) 0.0308(13) 0.0363(17) 0.0148(12) 0.0125(12) 0.0126(11)
O3 0.0147(12) 0.0240(12) 0.0252(15) 0.0099(10) 0.0055(11) 0.0060(10)
O4 0.0238(13) 0.0237(12) 0.0176(14) 0.0059(10) 0.0061(11) 0.0105(10)
O5 0.0182(13) 0.0197(11) 0.0174(14) 0.0083(10) 0.0051(11) 0.0047(9)
O6 0.0186(12) 0.0197(11) 0.0186(14) 0.0059(10) 0.0041(10) 0.0076(9)
P1 0.0167(5) 0.0185(4) 0.0185(5) 0.0070(4) 0.0041(4) 0.0053(3)
P2 0.0152(5) 0.0181(4) 0.0207(5) 0.0072(4) 0.0050(4) 0.0059(3)
Ru1 0.01570(15) 0.01796(14) 0.01966(17) 0.00711(11) 0.00572(12) 0.00605(10)

loop_
_atom_type_symbol
_atom_type_description
_atom_type_scat_dispersion_real
_atom_type_scat_dispersion_imag
_atom_type_scat_source
C C 0.0033 0.0016 'International Tables Vol C Tables 4.2.6.8 and 6.1.1.4'
H H 0.0000 0.0000 'International Tables Vol C Tables 4.2.6.8 and 6.1.1.4'
N N 0.0061 0.0033 'International Tables Vol C Tables 4.2.6.8 and 6.1.1.4'
O O 0.0106 0.0060 'International Tables Vol C Tables 4.2.6.8 and 6.1.1.4'
P P 0.1023 0.0942 'International Tables Vol C Tables 4.2.6.8 and 6.1.1.4'
Ru Ru -1.2594 0.8363 'International Tables Vol C Tables 4.2.6.8 and 6.1.1.4'

loop_
_geom_angle_atom_site_label_1
_geom_angle_atom_site_label_2
_geom_angle_atom_site_label_3
_geom_angle
C12 C11 N1 119.3(3)
C12 C11 P1 124.4(3)
N1 C11 P1 116.2(3)
C11 C12 C13 120.0(3)
C11 C12 H12 120.0
C13 C12 H12 120.0
C18 C13 C14 118.6(3)
C18 C13 C12 119.9(3)
C14 C13 C12 121.5(4)
C15 C14 C13 119.4(4)
C15 C14 H14 120.3
C13 C14 H14 120.3
C14 C15 C16 120.7(4)
C14 C15 H15 119.7
C16 C15 H15 119.7
C17 C16 C15 120.2(4)
C17 C16 H16 119.9
C15 C16 H16 119.9
C16 C17 C18 121.2(4)
C16 C17 H17 119.4
C18 C17 H17 119.4
C13 C18 C17 119.9(4)
C13 C18 C19 120.1(3)
C17 C18 C19 119.9(4)
O1 C19 N1 120.9(4)
O1 C19 C18 123.9(3)
N1 C19 C18 115.2(3)
C26 C21 C22 118.9(3)
C26 C21 P1 119.5(3)
C22 C21 P1 121.2(3)
C23 C22 C21 119.2(3)
C23 C22 H22 120.4
C21 C22 H22 120.4
C24 C23 C22 121.2(3)
C24 C23 H23 119.4
C22 C23 H23 119.4
C25 C24 C23 119.2(3)
C25 C24 H24 120.4
C23 C24 H24 120.4
C24 C25 C26 121.1(3)
C24 C25 H25 119.4
C26 C25 H25 119.4
C25 C26 C21 120.3(3)
C25 C26 H26 119.8
C21 C26 H26 119.8
C32 C31 C36 117.8(3)
C32 C31 P1 125.4(3)
C36 C31 P1 116.8(3)
C31 C32 C33 120.3(4)
C31 C32 H32 119.8
C33 C32 H32 119.8
C34 C33 C32 120.8(4)
C34 C33 H33 119.6
C32 C33 H33 119.6
C33 C34 C35 119.0(4)
C33 C34 H34 120.5
C35 C34 H34 120.5
C36 C35 C34 120.7(4)
C36 C35 H35 119.6
C34 C35 H35 119.6
C35 C36 C31 121.3(3)
C35 C36 H36 119.4
C31 C36 H36 119.4
C42 C41 N2 119.1(3)
C42 C41 P2 127.0(3)
N2 C41 P2 113.8(3)
C41 C42 C43 119.5(3)
C41 C42 H42 120.3
C43 C42 H42 120.3
C48 C43 C44 118.5(3)
C48 C43 C42 120.1(3)
C44 C43 C42 121.4(3)
C45 C44 C43 120.1(4)
C45 C44 H44 119.9
C43 C44 H44 119.9
C44 C45 C46 121.5(4)
C44 C45 H45 119.2
C46 C45 H45 119.2
C47 C46 C45 119.7(3)
C47 C46 H46 120.1
C45 C46 H46 120.1
C46 C47 C48 120.5(4)
C46 C47 H47 119.7
C48 C47 H47 119.7
C43 C48 C47 119.6(4)
C43 C48 C49 120.7(3)
C47 C48 C49 119.7(3)
O2 C49 N2 120.1(4)
O2 C49 C48 125.7(3)
N2 C49 C48 114.2(3)
C52 C51 C56 118.9(3)
C52 C51 P2 120.7(3)
C56 C51 P2 120.1(3)
C51 C52 C53 120.6(3)
C51 C52 H52 119.7
C53 C52 H52 119.7
C54 C53 C52 120.9(4)
C54 C53 H53 119.5
C52 C53 H53 119.5
C53 C54 C55 119.7(4)
C53 C54 H54 120.1
C55 C54 H54 120.1
C54 C55 C56 120.2(4)
C54 C55 H55 119.9
C56 C55 H55 119.9
C55 C56 C51 119.6(3)
C55 C56 H56 120.2
C51 C56 H56 120.2
C66 C61 C62 118.7(3)
C66 C61 P2 124.4(2)
C62 C61 P2 116.9(3)
C63 C62 C61 120.0(3)
C63 C62 H62 120.0
C61 C62 H62 120.0
C64 C63 C62 120.6(3)
C64 C63 H63 119.7
C62 C63 H63 119.7
C63 C64 C65 119.7(3)
C63 C64 H64 120.1
C65 C64 H64 120.1
C66 C65 C64 120.3(4)
C66 C65 H65 119.9
C64 C65 H65 119.9
C65 C66 C61 120.7(3)
C65 C66 H66 119.6
C61 C66 H66 119.6
C72 C71 H71A 109.5
C72 C71 H71B 109.5
H71A C71 H71B 109.5
C72 C71 H71C 109.5
H71A C71 H71C 109.5
H71B C71 H71C 109.5
O3 C72 C73 126.6(4)
O3 C72 C71 113.0(4)
C73 C72 C71 120.4(3)
C72 C73 C74 128.3(3)
C72 C73 H73 115.9
C74 C73 H73 115.9
O4 C74 C73 125.9(3)
O4 C74 C75 115.9(3)
C73 C74 C75 118.1(3)
C74 C75 H75A 109.5
C74 C75 H75B 109.5
H75A C75 H75B 109.5
C74 C75 H75C 109.5
H75A C75 H75C 109.5
H75B C75 H75C 109.5
C82 C81 H81A 109.5
C82 C81 H81B 109.5
H81A C81 H81B 109.5
C82 C81 H81C 109.5
H81A C81 H81C 109.5
H81B C81 H81C 109.5
O6 C82 C83 126.4(3)
O6 C82 C81 114.1(3)
C83 C82 C81 119.5(3)
C84 C83 C82 127.7(3)
C84 C83 H83 116.2
C82 C83 H83 116.2
O5 C84 C83 126.4(3)
O5 C84 C85 115.2(3)
C83 C84 C85 118.4(3)
C84 C85 H85A 109.5
C84 C85 H85B 109.5
H85A C85 H85B 109.5
C84 C85 H85C 109.5
H85A C85 H85C 109.5
H85B C85 H85C 109.5
C19 N1 C11 125.2(3)
C19 N1 H1 117.4
C11 N1 H1 117.4
C49 N2 C41 126.5(3)
C49 N2 H2 116.8
C41 N2 H2 116.8
C72 O3 Ru1 123.2(2)
C74 O4 Ru1 123.6(2)
C84 O5 Ru1 124.2(2)
C82 O6 Ru1 124.0(2)
C31 P1 C21 106.35(15)
C31 P1 C11 98.87(16)
C21 P1 C11 100.34(15)
C31 P1 Ru1 123.88(11)
C21 P1 Ru1 111.73(11)
C11 P1 Ru1 112.59(11)
C41 P2 C51 103.73(17)
C41 P2 C61 101.23(16)
C51 P2 C61 100.92(15)
C41 P2 Ru1 114.06(11)
C51 P2 Ru1 122.83(12)
C61 P2 Ru1 111.30(12)
O3 Ru1 O6 173.24(10)
O3 Ru1 O5 83.25(9)
O6 Ru1 O5 91.07(9)
O3 Ru1 O4 92.33(9)
O6 Ru1 O4 83.31(9)
O5 Ru1 O4 82.99(9)
O3 Ru1 P1 88.66(7)
O6 Ru1 P1 94.62(6)
O5 Ru1 P1 85.98(6)
O4 Ru1 P1 168.73(7)
O3 Ru1 P2 97.24(7)
O6 Ru1 P2 88.06(7)
O5 Ru1 P2 174.45(7)
O4 Ru1 P2 91.47(7)
P1 Ru1 P2 99.55(3)

loop_
_geom_bond_atom_site_label_1
_geom_bond_atom_site_label_2
_geom_bond_distance
C11 C12 1.351(5)
C11 N1 1.387(4)
C11 P1 1.854(3)
C12 C13 1.440(5)
C12 H12 0.9500
C13 C18 1.391(5)
C13 C14 1.430(5)
C14 C15 1.370(6)
C14 H14 0.9500
C15 C16 1.404(7)
C15 H15 0.9500
C16 C17 1.336(6)
C16 H16 0.9500
C17 C18 1.403(5)
C17 H17 0.9500
C18 C19 1.464(5)
C19 O1 1.239(5)
C19 N1 1.379(5)
C21 C26 1.396(5)
C21 C22 1.417(5)
C21 P1 1.835(3)
C22 C23 1.398(5)
C22 H22 0.9500
C23 C24 1.389(5)
C23 H23 0.9500
C24 C25 1.378(5)
C24 H24 0.9500
C25 C26 1.392(5)
C25 H25 0.9500
C26 H26 0.9500
C31 C32 1.391(5)
C31 C36 1.399(5)
C31 P1 1.826(4)
C32 C33 1.396(6)
C32 H32 0.9500
C33 C34 1.376(6)
C33 H33 0.9500
C34 C35 1.380(6)
C34 H34 0.9500
C35 C36 1.372(5)
C35 H35 0.9500
C36 H36 0.9500
C41 C42 1.353(5)
C41 N2 1.390(4)
C41 P2 1.829(3)
C42 C43 1.452(5)
C42 H42 0.9500
C43 C48 1.402(5)
C43 C44 1.414(5)
C44 C45 1.357(5)
C44 H44 0.9500
C45 C46 1.389(6)
C45 H45 0.9500
C46 C47 1.358(6)
C46 H46 0.9500
C47 C48 1.410(5)
C47 H47 0.9500
C48 C49 1.460(5)
C49 O2 1.230(4)
C49 N2 1.386(4)
C51 C52 1.366(5)
C51 C56 1.416(5)
C51 P2 1.840(4)
C52 C53 1.393(5)
C52 H52 0.9500
C53 C54 1.360(5)
C53 H53 0.9500
C54 C55 1.388(6)
C54 H54 0.9500
C55 C56 1.391(5)
C55 H55 0.9500
C56 H56 0.9500
C61 C66 1.395(5)
C61 C62 1.404(5)
C61 P2 1.844(3)
C62 C63 1.395(5)
C62 H62 0.9500
C63 C64 1.368(6)
C63 H63 0.9500
C64 C65 1.400(5)
C64 H64 0.9500
C65 C66 1.375(5)
C65 H65 0.9500
C66 H66 0.9500
C71 C72 1.505(5)
C71 H71A 0.9800
C71 H71B 0.9800
C71 H71C 0.9800
C72 O3 1.290(4)
C72 C73 1.396(6)
C73 C74 1.410(5)
C73 H73 0.9500
C74 O4 1.257(4)
C74 C75 1.506(5)
C75 H75A 0.9800
C75 H75B 0.9800
C75 H75C 0.9800
C81 C82 1.495(5)
C81 H81A 0.9800
C81 H81B 0.9800
C81 H81C 0.9800
C82 O6 1.289(4)
C82 C83 1.402(5)
C83 C84 1.396(5)
C83 H83 0.9500
C84 O5 1.273(4)
C84 C85 1.506(5)
C85 H85A 0.9800
C85 H85B 0.9800
C85 H85C 0.9800
N1 H1 0.8800
N2 H2 0.8800
O3 Ru1 2.047(2)
O4 Ru1 2.094(2)
O5 Ru1 2.091(2)
O6 Ru1 2.072(2)
P1 Ru1 2.2847(9)
P2 Ru1 2.2852(9)

loop_
_geom_hbond_atom_site_label_D
_geom_hbond_atom_site_label_H
_geom_hbond_atom_site_label_A
_geom_hbond_distance_DH
_geom_hbond_distance_HA
_geom_hbond_distance_DA
_geom_hbond_angle_DHA
N1 H1 O5 0.88 1.95 2.771(4) 155.6
N2 H2 O6 0.88 1.98 2.804(4) 155.5

loop_
_geom_torsion_atom_site_label_1
_geom_torsion_atom_site_label_2
_geom_torsion_atom_site_label_3
_geom_torsion_atom_site_label_4
_geom_torsion
N1 C11 C12 C13 -1.7(5)
P1 C11 C12 C13 -178.1(2)
C11 C12 C13 C18 -1.6(5)
C11 C12 C13 C14 -179.0(3)
C18 C13 C14 C15 -0.2(5)
C12 C13 C14 C15 177.2(3)
C13 C14 C15 C16 0.0(6)
C14 C15 C16 C17 0.8(6)
C15 C16 C17 C18 -1.4(6)
C14 C13 C18 C17 -0.4(5)
C12 C13 C18 C17 -177.9(3)
C14 C13 C18 C19 -177.8(3)
C12 C13 C18 C19 4.7(5)
C16 C17 C18 C13 1.2(6)
C16 C17 C18 C19 178.7(4)
C13 C18 C19 O1 176.3(3)
C17 C18 C19 O1 -1.2(6)
C13 C18 C19 N1 -4.4(5)
C17 C18 C19 N1 178.2(3)
C26 C21 C22 C23 -1.5(5)
P1 C21 C22 C23 170.9(3)
C21 C22 C23 C24 1.6(5)
C22 C23 C24 C25 -0.2(6)
C23 C24 C25 C26 -1.2(6)
C24 C25 C26 C21 1.3(5)
C22 C21 C26 C25 0.1(5)
P1 C21 C26 C25 -172.4(3)
C36 C31 C32 C33 0.4(5)
P1 C31 C32 C33 -179.4(3)
C31 C32 C33 C34 0.6(5)
C32 C33 C34 C35 -1.3(6)
C33 C34 C35 C36 1.0(6)
C34 C35 C36 C31 0.0(5)
C32 C31 C36 C35 -0.7(5)
P1 C31 C36 C35 179.1(3)
N2 C41 C42 C43 0.4(5)
P2 C41 C42 C43 176.7(2)
C41 C42 C43 C48 -0.4(5)
C41 C42 C43 C44 -178.4(3)
C48 C43 C44 C45 0.7(5)
C42 C43 C44 C45 178.7(3)
C43 C44 C45 C46 -0.9(6)
C44 C45 C46 C47 0.7(6)
C45 C46 C47 C48 -0.3(5)
C44 C43 C48 C47 -0.3(5)
C42 C43 C48 C47 -178.3(3)
C44 C43 C48 C49 178.5(3)
C42 C43 C48 C49 0.5(5)
C46 C47 C48 C43 0.1(5)
C46 C47 C48 C49 -178.7(3)
C43 C48 C49 O2 179.7(3)
C47 C48 C49 O2 -1.5(5)
C43 C48 C49 N2 -0.6(4)
C47 C48 C49 N2 178.2(3)
C56 C51 C52 C53 -1.4(5)
P2 C51 C52 C53 -175.5(3)
C51 C52 C53 C54 1.6(6)
C52 C53 C54 C55 -0.8(6)
C53 C54 C55 C56 -0.1(6)
C54 C55 C56 C51 0.2(6)
C52 C51 C56 C55 0.5(5)
P2 C51 C56 C55 174.6(3)
C66 C61 C62 C63 1.3(5)
P2 C61 C62 C63 -176.8(3)
C61 C62 C63 C64 0.5(6)
C62 C63 C64 C65 -1.9(6)
C63 C64 C65 C66 1.4(6)
C64 C65 C66 C61 0.5(6)
C62 C61 C66 C65 -1.8(6)
P2 C61 C66 C65 176.2(3)
O3 C72 C73 C74 2.2(7)
C71 C72 C73 C74 -177.1(4)
C72 C73 C74 O4 -2.0(7)
C72 C73 C74 C75 178.5(4)
O6 C82 C83 C84 -1.1(6)
C81 C82 C83 C84 177.3(3)
C82 C83 C84 O5 5.4(6)
C82 C83 C84 C85 -172.6(3)
O1 C19 N1 C11 -179.5(3)
C18 C19 N1 C11 1.1(5)
C12 C11 N1 C19 2.0(5)
P1 C11 N1 C19 178.7(3)
O2 C49 N2 C41 -179.6(3)
C48 C49 N2 C41 0.6(4)
C42 C41 N2 C49 -0.6(5)
P2 C41 N2 C49 -177.4(2)
C73 C72 O3 Ru1 -1.6(5)
C71 C72 O3 Ru1 177.7(3)
C73 C74 O4 Ru1 1.3(5)
C75 C74 O4 Ru1 -179.2(2)
C83 C84 O5 Ru1 -3.7(5)
C85 C84 O5 Ru1 174.3(2)
C83 C82 O6 Ru1 -3.6(4)
C81 C82 O6 Ru1 177.9(2)
C32 C31 P1 C21 11.7(3)
C36 C31 P1 C21 -168.2(3)
C32 C31 P1 C11 115.3(3)
C36 C31 P1 C11 -64.6(3)
C32 C31 P1 Ru1 -119.8(3)
C36 C31 P1 Ru1 60.4(3)
C26 C21 P1 C31 -64.6(3)
C22 C21 P1 C31 123.0(3)
C26 C21 P1 C11 -167.2(3)
C22 C21 P1 C11 20.5(3)
C26 C21 P1 Ru1 73.3(3)
C22 C21 P1 Ru1 -99.0(3)
C12 C11 P1 C31 -22.1(3)
N1 C11 P1 C31 161.4(2)
C12 C11 P1 C21 86.4(3)
N1 C11 P1 C21 -90.1(3)
C12 C11 P1 Ru1 -154.7(3)
N1 C11 P1 Ru1 28.8(3)
C42 C41 P2 C51 1.8(3)
N2 C41 P2 C51 178.3(2)
C42 C41 P2 C61 106.2(3)
N2 C41 P2 C61 -77.4(3)
C42 C41 P2 Ru1 -134.2(3)
N2 C41 P2 Ru1 42.2(3)
C52 C51 P2 C41 -121.8(3)
C56 C51 P2 C41 64.2(3)
C52 C51 P2 C61 133.6(3)
C56 C51 P2 C61 -40.4(3)
C52 C51 P2 Ru1 9.2(3)
C56 C51 P2 Ru1 -164.7(2)
C66 C61 P2 C41 17.4(4)
C62 C61 P2 C41 -164.5(3)
C66 C61 P2 C51 124.0(3)
C62 C61 P2 C51 -58.0(3)
C66 C61 P2 Ru1 -104.1(3)
C62 C61 P2 Ru1 73.9(3)
C72 O3 Ru1 O5 -81.9(3)
C72 O3 Ru1 O4 0.7(3)
C72 O3 Ru1 P1 -168.0(3)
C72 O3 Ru1 P2 92.5(3)
C82 O6 Ru1 O5 3.7(2)
C82 O6 Ru1 O4 -79.1(2)
C82 O6 Ru1 P1 89.7(2)
C82 O6 Ru1 P2 -170.8(2)
C84 O5 Ru1 O3 176.1(3)
C84 O5 Ru1 O6 -0.2(3)
C84 O5 Ru1 O4 82.9(2)
C84 O5 Ru1 P1 -94.8(2)
C74 O4 Ru1 O3 -0.6(3)
C74 O4 Ru1 O6 174.2(3)
C74 O4 Ru1 O5 82.3(3)
C74 O4 Ru1 P1 94.2(4)
C74 O4 Ru1 P2 -97.9(3)
C31 P1 Ru1 O3 -89.51(15)
C21 P1 Ru1 O3 141.24(14)
C11 P1 Ru1 O3 29.21(14)
C31 P1 Ru1 O6 96.41(15)
C21 P1 Ru1 O6 -32.84(14)
C11 P1 Ru1 O6 -144.87(14)
C31 P1 Ru1 O5 -172.84(15)
C21 P1 Ru1 O5 57.91(14)
C11 P1 Ru1 O5 -54.11(14)
C31 P1 Ru1 O4 175.3(4)
C21 P1 Ru1 O4 46.0(4)
C11 P1 Ru1 O4 -66.0(4)
C31 P1 Ru1 P2 7.60(14)
C21 P1 Ru1 P2 -121.64(12)
C11 P1 Ru1 P2 126.33(12)
C41 P2 Ru1 O3 130.73(14)
C51 P2 Ru1 O3 4.05(15)
C61 P2 Ru1 O3 -115.51(13)
C41 P2 Ru1 O6 -53.48(14)
C51 P2 Ru1 O6 179.84(14)
C61 P2 Ru1 O6 60.27(13)
C41 P2 Ru1 O4 -136.74(14)
C51 P2 Ru1 O4 96.59(14)
C61 P2 Ru1 O4 -22.98(13)
C41 P2 Ru1 P1 40.87(13)
C51 P2 Ru1 P1 -85.80(13)
C61 P2 Ru1 P1 154.63(12)

loop_
_platon_squeeze_void_nr
_platon_squeeze_void_average_x
_platon_squeeze_void_average_y
_platon_squeeze_void_average_z
_platon_squeeze_void_volume
_platon_squeeze_void_count_electrons
1 0.500 0.203 0.500 391.4 144.3
